data_4336418
loop_
_publ_author_name
'Wei Yi'
'Haiyan Ma'

_publ_contact_author_address
;
        Laboratory of Organometallic Chemistry
        East China University of Science and Technology
        130 Meilong Road, P.O.Box 310#
        200237,Shanghai
        P. R. China
;
_publ_contact_author_email haiyanma@ecust.edu.cn
_publ_contact_author_fax '0086 21 64253519'
_publ_contact_author_name 'Haiyan Ma'
_publ_contact_author_phone '0086 21 64253519'
_publ_section_title
;
 Magnesium and Calcium Complexes Containing Biphenyl-Based Tridentate
 Iminophenolate Ligands for Ring-Opening Polymerization of rac-Lactide
;
_journal_name_full 'Inorganic Chemistry'
_journal_page_first 11821
_journal_page_last 11835
_journal_paper_doi 10.1021/ic4012668
_journal_volume 52
_journal_year 2013
_chemical_formula_sum 'C35 H52 Mg N2 O3 Si2'
_chemical_formula_weight 629.28
_chemical_name_systematic
; 
 ? 
;
_space_group_IT_number 2
_symmetry_cell_setting triclinic
_symmetry_space_group_name_Hall '-P 1'
_symmetry_space_group_name_H-M 'P -1'
_atom_sites_solution_hydrogens geom
_atom_sites_solution_primary direct
_atom_sites_solution_secondary difmap
_audit_creation_method SHELXL-97
_cell_angle_alpha 100.008(2)
_cell_angle_beta 99.012(2)
_cell_angle_gamma 96.196(2)
_cell_formula_units_Z 2
_cell_length_a 9.4272(8)
_cell_length_b 12.9769(10)
_cell_length_c 17.2741(14)
_cell_measurement_reflns_used 2587
_cell_measurement_temperature 293(2)
_cell_measurement_theta_max 46.757
_cell_measurement_theta_min 4.868
_cell_volume 2035.5(3)
_computing_cell_refinement 'Bruker SMART'
_computing_data_collection 'Bruker SMART'
_computing_data_reduction 'Bruker SHELXTL'
_computing_molecular_graphics 'Bruker SHELXTL'
_computing_publication_material 'Bruker SHELXTL'
_computing_structure_refinement 'SHELXL-97 (Sheldrick, 1997)'
_computing_structure_solution 'SHELXS-97 (Sheldrick, 1990)'
_diffrn_ambient_temperature 293(2)
_diffrn_measured_fraction_theta_full 0.999
_diffrn_measured_fraction_theta_max 0.999
_diffrn_measurement_device_type 'CCD area detector'
_diffrn_measurement_method 'phi and omega scans'
_diffrn_radiation_monochromator graphite
_diffrn_radiation_source 'fine-focus sealed tube'
_diffrn_radiation_type MoK\a
_diffrn_radiation_wavelength 0.71073
_diffrn_reflns_av_R_equivalents 0.0000
_diffrn_reflns_av_sigmaI/netI 0.0543
_diffrn_reflns_limit_h_max 11
_diffrn_reflns_limit_h_min -11
_diffrn_reflns_limit_k_max 15
_diffrn_reflns_limit_k_min -15
_diffrn_reflns_limit_l_max 20
_diffrn_reflns_limit_l_min 0
_diffrn_reflns_number 7582
_diffrn_reflns_theta_full 25.50
_diffrn_reflns_theta_max 25.50
_diffrn_reflns_theta_min 1.61
_exptl_absorpt_coefficient_mu 0.133
_exptl_absorpt_correction_T_max 1.00000
_exptl_absorpt_correction_T_min 0.14900
_exptl_absorpt_correction_type empirical
_exptl_absorpt_process_details sadabs
_exptl_crystal_colour green
_exptl_crystal_density_diffrn 1.027
_exptl_crystal_description prismatic
_exptl_crystal_F_000 680
_exptl_crystal_size_max 0.254
_exptl_crystal_size_mid 0.176
_exptl_crystal_size_min 0.121
_platon_squeeze_details
;
;
_refine_diff_density_max 0.345
_refine_diff_density_min -0.171
_refine_diff_density_rms 0.054
_refine_ls_extinction_method none
_refine_ls_goodness_of_fit_ref 0.939
_refine_ls_hydrogen_treatment constr
_refine_ls_matrix_type full
_refine_ls_number_parameters 426
_refine_ls_number_reflns 7582
_refine_ls_number_restraints 58
_refine_ls_restrained_S_all 0.941
_refine_ls_R_factor_all 0.0955
_refine_ls_R_factor_gt 0.0578
_refine_ls_shift/su_max 0.005
_refine_ls_shift/su_mean 0.000
_refine_ls_structure_factor_coef Fsqd
_refine_ls_weighting_details 'calc w=1/[\s^2^(Fo^2^)+(0.1030P)^2^+0.0000P] where P=(Fo^2^+2Fc^2^)/3'
_refine_ls_weighting_scheme calc
_refine_ls_wR_factor_gt 0.1500
_refine_ls_wR_factor_ref 0.1671
_reflns_number_gt 4732
_reflns_number_total 7582
_reflns_threshold_expression >2sigma(I)
_cod_data_source_file ic4012668_si_002_3.cif
_cod_data_source_block cd212694
_cod_database_code 4336418

loop_
_symmetry_equiv_pos_as_xyz
'x, y, z'
'-x, -y, -z'

loop_
_atom_site_label
_atom_site_type_symbol
_atom_site_fract_x
_atom_site_fract_y
_atom_site_fract_z
_atom_site_U_iso_or_equiv
_atom_site_adp_type
_atom_site_occupancy
_atom_site_symmetry_multiplicity
_atom_site_calc_flag
_atom_site_refinement_flags
_atom_site_disorder_assembly
_atom_site_disorder_group
Mg1 Mg 0.20932(9) 0.60962(6) 0.25523(5) 0.0492(2) Uani 1 1 d . . .
Si1 Si 0.09023(9) 0.40756(6) 0.32125(5) 0.0582(2) Uani 1 1 d . . .
Si2 Si 0.31249(9) 0.39151(7) 0.21360(5) 0.0638(2) Uani 1 1 d . . .
N1 N 0.3225(2) 0.72968(14) 0.34862(10) 0.0438(5) Uani 1 1 d . . .
N2 N 0.2080(2) 0.46059(16) 0.26872(12) 0.0544(5) Uani 1 1 d . . .
O1 O 0.30521(19) 0.66886(13) 0.18019(9) 0.0560(4) Uani 1 1 d . . .
O2 O 0.3122(2) 0.97570(14) 0.44600(11) 0.0673(5) Uani 1 1 d . . .
O3 O 0.0113(2) 0.64957(16) 0.21913(11) 0.0692(5) Uani 1 1 d . . .
C1 C 0.3836(3) 0.75953(19) 0.18512(13) 0.0467(6) Uani 1 1 d . . .
C2 C 0.4155(3) 0.7950(2) 0.11454(14) 0.0532(6) Uani 1 1 d . . .
C3 C 0.5027(3) 0.8904(2) 0.12514(16) 0.0622(7) Uani 1 1 d . . .
H3 H 0.5237 0.9130 0.0795 0.075 Uiso 1 1 calc R . .
C4 C 0.5621(3) 0.9558(2) 0.19839(17) 0.0611(7) Uani 1 1 d . . .
C5 C 0.5309(3) 0.9212(2) 0.26503(15) 0.0569(6) Uani 1 1 d . . .
H5 H 0.5704 0.9623 0.3150 0.068 Uiso 1 1 calc R . .
C6 C 0.4413(3) 0.82589(18) 0.26055(13) 0.0469(6) Uani 1 1 d . . .
C7 C 0.4140(3) 0.80284(18) 0.33550(13) 0.0467(6) Uani 1 1 d . . .
H7 H 0.4699 0.8467 0.3808 0.056 Uiso 1 1 calc R . .
C8 C 0.3227(3) 0.72364(18) 0.43088(13) 0.0441(5) Uani 1 1 d . . .
C9 C 0.4112(3) 0.6596(2) 0.46526(15) 0.0568(7) Uani 1 1 d . . .
H9 H 0.4725 0.6248 0.4358 0.068 Uiso 1 1 calc R . .
C10 C 0.4099(3) 0.6466(2) 0.54251(16) 0.0646(7) Uani 1 1 d . . .
H10 H 0.4701 0.6032 0.5650 0.077 Uiso 1 1 calc R . .
C11 C 0.3205(3) 0.6971(2) 0.58607(16) 0.0666(8) Uani 1 1 d . . .
H11 H 0.3196 0.6885 0.6383 0.080 Uiso 1 1 calc R . .
C12 C 0.2315(3) 0.7612(2) 0.55247(15) 0.0594(7) Uani 1 1 d . . .
H12 H 0.1712 0.7957 0.5828 0.071 Uiso 1 1 calc R . .
C13 C 0.2293(3) 0.77561(18) 0.47476(14) 0.0473(6) Uani 1 1 d . . .
C14 C 0.1239(3) 0.8401(2) 0.44000(14) 0.0530(6) Uani 1 1 d . . .
C15 C -0.0241(3) 0.8025(2) 0.42530(16) 0.0611(7) Uani 1 1 d . . .
H15 H -0.0545 0.7368 0.4363 0.073 Uiso 1 1 calc R . .
C16 C -0.1263(3) 0.8603(3) 0.39490(18) 0.0770(9) Uani 1 1 d . . .
H16 H -0.2246 0.8342 0.3850 0.092 Uiso 1 1 calc R . .
C17 C -0.0791(4) 0.9575(3) 0.37972(19) 0.0819(9) Uani 1 1 d . . .
H17 H -0.1470 0.9968 0.3587 0.098 Uiso 1 1 calc R . .
C18 C 0.0653(4) 0.9983(2) 0.39465(17) 0.0716(8) Uani 1 1 d . . .
H18 H 0.0945 1.0645 0.3842 0.086 Uiso 1 1 calc R . .
C19 C 0.1661(3) 0.9400(2) 0.42531(15) 0.0578(7) Uani 1 1 d . . .
C20 C 0.3612(4) 1.0767(2) 0.4303(2) 0.0852(10) Uani 1 1 d . . .
H20A H 0.3323 1.0770 0.3746 0.128 Uiso 1 1 calc R . .
H20B H 0.4651 1.0908 0.4444 0.128 Uiso 1 1 calc R . .
H20C H 0.3194 1.1301 0.4614 0.128 Uiso 1 1 calc R . .
C21 C 0.6567(4) 1.0592(3) 0.2034(2) 0.0911(11) Uani 1 1 d . . .
H21A H 0.6682 1.1008 0.2563 0.137 Uiso 1 1 calc R . .
H21B H 0.6121 1.0970 0.1653 0.137 Uiso 1 1 calc R . .
H21C H 0.7500 1.0454 0.1919 0.137 Uiso 1 1 calc R . .
C22 C 0.3536(3) 0.7278(2) 0.03154(15) 0.0617(7) Uani 1 1 d . . .
C23 C 0.1879(3) 0.7040(3) 0.01858(18) 0.0873(10) Uani 1 1 d . . .
H23A H 0.1604 0.6609 0.0552 0.131 Uiso 1 1 calc R . .
H23B H 0.1516 0.6670 -0.0353 0.131 Uiso 1 1 calc R . .
H23C H 0.1478 0.7690 0.0277 0.131 Uiso 1 1 calc R . .
C24 C 0.4159(4) 0.6231(3) 0.02177(17) 0.0790(9) Uani 1 1 d . . .
H24A H 0.5195 0.6369 0.0273 0.119 Uiso 1 1 calc R . .
H24B H 0.3759 0.5814 -0.0302 0.119 Uiso 1 1 calc R . .
H24C H 0.3913 0.5853 0.0620 0.119 Uiso 1 1 calc R . .
C25 C 0.3904(4) 0.7840(3) -0.03549(18) 0.0927(11) Uani 1 1 d . . .
H25A H 0.3523 0.8501 -0.0306 0.139 Uiso 1 1 calc R . .
H25B H 0.3480 0.7404 -0.0864 0.139 Uiso 1 1 calc R . .
H25C H 0.4937 0.7968 -0.0314 0.139 Uiso 1 1 calc R . .
C26 C -0.0028(4) 0.5108(2) 0.37340(19) 0.0784(9) Uani 1 1 d . . .
H26A H 0.0678 0.5621 0.4107 0.118 Uiso 1 1 calc R . .
H26B H -0.0701 0.4787 0.4015 0.118 Uiso 1 1 calc R . .
H26C H -0.0541 0.5451 0.3349 0.118 Uiso 1 1 calc R . .
C27 C 0.1760(4) 0.3460(3) 0.4035(2) 0.1027(12) Uani 1 1 d . . .
H27A H 0.2212 0.2877 0.3814 0.154 Uiso 1 1 calc R . .
H27B H 0.1030 0.3212 0.4316 0.154 Uiso 1 1 calc R . .
H27C H 0.2477 0.3975 0.4399 0.154 Uiso 1 1 calc R . .
C28 C -0.0544(4) 0.3048(3) 0.2553(2) 0.0966(12) Uani 1 1 d . . .
H28A H -0.1027 0.3345 0.2130 0.145 Uiso 1 1 calc R . .
H28B H -0.1235 0.2819 0.2863 0.145 Uiso 1 1 calc R . .
H28C H -0.0109 0.2456 0.2330 0.145 Uiso 1 1 calc R . .
C29 C 0.3360(5) 0.2567(3) 0.2352(2) 0.1017(12) Uani 1 1 d . . .
H29A H 0.3939 0.2638 0.2873 0.153 Uiso 1 1 calc R . .
H29B H 0.3833 0.2197 0.1958 0.153 Uiso 1 1 calc R . .
H29C H 0.2427 0.2178 0.2337 0.153 Uiso 1 1 calc R . .
C30 C 0.2329(4) 0.3707(3) 0.10485(19) 0.0928(11) Uani 1 1 d . . .
H30A H 0.1371 0.3321 0.0953 0.139 Uiso 1 1 calc R . .
H30B H 0.2928 0.3315 0.0741 0.139 Uiso 1 1 calc R . .
H30C H 0.2281 0.4380 0.0893 0.139 Uiso 1 1 calc R . .
C31 C 0.4994(4) 0.4653(3) 0.2284(2) 0.0953(11) Uani 1 1 d . . .
H31A H 0.4944 0.5309 0.2103 0.143 Uiso 1 1 calc R . .
H31B H 0.5579 0.4237 0.1985 0.143 Uiso 1 1 calc R . .
H31C H 0.5417 0.4794 0.2841 0.143 Uiso 1 1 calc R . .
C32 C -0.0042(4) 0.7563(3) 0.20925(19) 0.0795(9) Uani 1 1 d . B .
H32A H 0.0656 0.7818 0.1788 0.095 Uiso 0.50 1 calc PR A 1
H32B H 0.0091 0.8037 0.2606 0.095 Uiso 0.50 1 calc PR A 1
H32C H 0.0628 0.7743 0.1750 0.095 Uiso 0.50 1 d PR A 2
H32D H 0.0259 0.8013 0.2610 0.095 Uiso 0.50 1 d PR A 2
C33 C -0.1581(9) 0.7477(6) 0.1642(6) 0.1290(18) Uani 0.80 1 d PDU B 1
H33A H -0.1621 0.7915 0.1240 0.155 Uiso 0.80 1 calc PR B 1
H33B H -0.2228 0.7695 0.2005 0.155 Uiso 0.80 1 calc PR B 1
C34 C -0.2006(11) 0.6283(7) 0.1245(7) 0.1260(19) Uani 0.50 1 d PDU B 1
H34A H -0.3028 0.6052 0.1222 0.151 Uiso 0.50 1 calc PR B 1
H34B H -0.1784 0.6144 0.0710 0.151 Uiso 0.50 1 calc PR B 1
C35 C -0.107(2) 0.5757(17) 0.1801(13) 0.123(2) Uani 0.50 1 d PDU B 1
H35A H -0.1613 0.5520 0.2185 0.148 Uiso 0.50 1 calc PR B 1
H35B H -0.0748 0.5149 0.1502 0.148 Uiso 0.50 1 calc PR B 1
C33' C -0.129(4) 0.781(2) 0.181(3) 0.129(3) Uani 0.20 1 d PDU B 2
H33C H -0.1303 0.8010 0.1290 0.155 Uiso 0.20 1 calc PR B 2
H33D H -0.1601 0.8358 0.2171 0.155 Uiso 0.20 1 calc PR B 2
C34' C -0.2238(11) 0.6675(9) 0.1732(7) 0.130(2) Uani 0.50 1 d PDU B 2
H34C H -0.2686 0.6664 0.2200 0.156 Uiso 0.50 1 calc PR B 2
H34D H -0.2999 0.6536 0.1264 0.156 Uiso 0.50 1 calc PR B 2
C35' C -0.123(2) 0.5841(17) 0.1664(13) 0.126(2) Uani 0.50 1 d PDU B 2
H35C H -0.1555 0.5230 0.1875 0.151 Uiso 0.50 1 calc PR B 2
H35D H -0.1083 0.5619 0.1119 0.151 Uiso 0.50 1 calc PR B 2

loop_
_atom_site_aniso_label
_atom_site_aniso_U_11
_atom_site_aniso_U_22
_atom_site_aniso_U_33
_atom_site_aniso_U_23
_atom_site_aniso_U_13
_atom_site_aniso_U_12
Mg1 0.0461(5) 0.0530(5) 0.0466(5) 0.0090(3) 0.0105(4) -0.0032(4)
Si1 0.0587(5) 0.0541(4) 0.0636(5) 0.0129(3) 0.0223(4) -0.0039(3)
Si2 0.0572(5) 0.0736(5) 0.0646(5) 0.0130(4) 0.0203(4) 0.0134(4)
N1 0.0423(11) 0.0498(11) 0.0399(10) 0.0108(8) 0.0090(8) 0.0039(9)
N2 0.0567(13) 0.0530(12) 0.0553(12) 0.0108(9) 0.0198(10) 0.0009(10)
O1 0.0607(11) 0.0599(11) 0.0445(9) 0.0089(7) 0.0122(8) -0.0066(9)
O2 0.0642(13) 0.0553(11) 0.0803(13) 0.0201(9) 0.0046(10) 0.0001(9)
O3 0.0490(11) 0.0777(13) 0.0742(13) 0.0142(10) -0.0027(9) -0.0005(10)
C1 0.0426(14) 0.0551(14) 0.0464(13) 0.0162(11) 0.0124(11) 0.0082(11)
C2 0.0520(16) 0.0666(17) 0.0464(14) 0.0193(12) 0.0131(12) 0.0127(13)
C3 0.0673(18) 0.0755(18) 0.0555(16) 0.0345(14) 0.0216(14) 0.0113(15)
C4 0.0622(18) 0.0619(16) 0.0627(17) 0.0247(13) 0.0143(14) -0.0012(13)
C5 0.0587(17) 0.0584(16) 0.0538(15) 0.0158(12) 0.0094(12) 0.0021(13)
C6 0.0451(14) 0.0510(14) 0.0453(13) 0.0134(10) 0.0089(11) 0.0018(11)
C7 0.0467(14) 0.0487(14) 0.0426(13) 0.0079(10) 0.0048(11) 0.0034(11)
C8 0.0452(14) 0.0469(13) 0.0386(12) 0.0109(10) 0.0058(10) -0.0026(11)
C9 0.0582(17) 0.0635(16) 0.0542(15) 0.0175(12) 0.0142(12) 0.0171(13)
C10 0.0682(19) 0.0754(18) 0.0572(16) 0.0312(14) 0.0076(14) 0.0166(15)
C11 0.074(2) 0.0793(19) 0.0494(15) 0.0243(14) 0.0125(14) 0.0034(16)
C12 0.0629(18) 0.0729(18) 0.0458(14) 0.0126(13) 0.0191(13) 0.0094(14)
C13 0.0476(14) 0.0470(13) 0.0459(13) 0.0080(10) 0.0082(11) 0.0027(11)
C14 0.0586(17) 0.0585(15) 0.0411(13) 0.0037(11) 0.0112(11) 0.0105(13)
C15 0.0545(17) 0.0660(17) 0.0619(16) 0.0042(13) 0.0167(13) 0.0083(14)
C16 0.0550(19) 0.091(2) 0.079(2) 0.0012(17) 0.0053(15) 0.0176(17)
C17 0.073(2) 0.090(2) 0.080(2) 0.0043(18) 0.0024(17) 0.037(2)
C18 0.077(2) 0.0642(18) 0.0731(19) 0.0120(14) 0.0037(16) 0.0234(16)
C19 0.0629(18) 0.0563(16) 0.0507(15) 0.0035(12) 0.0049(13) 0.0114(14)
C20 0.093(3) 0.0620(19) 0.099(2) 0.0299(17) 0.0062(19) -0.0048(17)
C21 0.106(3) 0.079(2) 0.091(2) 0.0337(17) 0.027(2) -0.0160(19)
C22 0.0643(18) 0.0797(19) 0.0449(14) 0.0177(13) 0.0139(12) 0.0113(15)
C23 0.067(2) 0.127(3) 0.0599(18) 0.0112(18) -0.0035(15) 0.012(2)
C24 0.088(2) 0.096(2) 0.0558(17) 0.0085(15) 0.0202(16) 0.0235(19)
C25 0.121(3) 0.113(3) 0.0507(17) 0.0289(17) 0.0205(18) 0.013(2)
C26 0.080(2) 0.081(2) 0.079(2) 0.0114(16) 0.0404(17) 0.0000(17)
C27 0.108(3) 0.116(3) 0.107(3) 0.062(2) 0.041(2) 0.019(2)
C28 0.090(3) 0.084(2) 0.106(3) -0.0082(19) 0.041(2) -0.0234(19)
C29 0.114(3) 0.089(2) 0.111(3) 0.018(2) 0.033(2) 0.036(2)
C30 0.098(3) 0.112(3) 0.072(2) 0.0070(19) 0.0280(19) 0.026(2)
C31 0.060(2) 0.123(3) 0.106(3) 0.021(2) 0.0279(19) 0.011(2)
C32 0.078(2) 0.082(2) 0.078(2) 0.0112(16) 0.0063(17) 0.0233(18)
C33 0.079(4) 0.136(4) 0.154(5) 0.036(4) -0.036(3) 0.009(3)
C34 0.078(3) 0.130(4) 0.146(5) 0.028(4) -0.044(3) 0.000(3)
C35 0.073(4) 0.122(4) 0.148(6) 0.035(4) -0.052(4) -0.013(3)
C33' 0.077(5) 0.137(5) 0.154(6) 0.033(5) -0.036(4) 0.004(4)
C34' 0.076(3) 0.136(4) 0.158(5) 0.032(4) -0.038(3) 0.003(3)
C35' 0.077(4) 0.125(4) 0.151(5) 0.031(4) -0.045(4) -0.011(3)

loop_
_atom_type_symbol
_atom_type_description
_atom_type_scat_dispersion_real
_atom_type_scat_dispersion_imag
_atom_type_scat_source
C C 0.0033 0.0016 'International Tables Vol C Tables 4.2.6.8 and 6.1.1.4'
H H 0.0000 0.0000 'International Tables Vol C Tables 4.2.6.8 and 6.1.1.4'
N N 0.0061 0.0033 'International Tables Vol C Tables 4.2.6.8 and 6.1.1.4'
O O 0.0106 0.0060 'International Tables Vol C Tables 4.2.6.8 and 6.1.1.4'
Mg Mg 0.0486 0.0363 'International Tables Vol C Tables 4.2.6.8 and 6.1.1.4'
Si Si 0.0817 0.0704 'International Tables Vol C Tables 4.2.6.8 and 6.1.1.4'

loop_
_geom_angle_atom_site_label_1
_geom_angle_atom_site_label_2
_geom_angle_atom_site_label_3
_geom_angle
O1 Mg1 N2 123.80(8)
O1 Mg1 O3 96.93(8)
N2 Mg1 O3 114.66(9)
O1 Mg1 N1 90.65(7)
N2 Mg1 N1 118.41(9)
O3 Mg1 N1 108.35(8)
N2 Si1 C26 111.16(12)
N2 Si1 C27 114.83(14)
C26 Si1 C27 103.59(17)
N2 Si1 C28 112.17(13)
C26 Si1 C28 107.26(16)
C27 Si1 C28 107.22(19)
N2 Si2 C30 110.09(14)
N2 Si2 C31 110.76(14)
C30 Si2 C31 107.62(17)
N2 Si2 C29 115.72(14)
C30 Si2 C29 106.11(17)
C31 Si2 C29 106.14(18)
C7 N1 C8 116.24(19)
C7 N1 Mg1 121.12(15)
C8 N1 Mg1 121.64(14)
Si2 N2 Si1 125.00(12)
Si2 N2 Mg1 114.27(11)
Si1 N2 Mg1 120.13(11)
C1 O1 Mg1 132.40(15)
C19 O2 C20 117.4(2)
C35 O3 C32 113.8(6)
C35 O3 C35' 10.9(13)
C32 O3 C35' 103.9(7)
C35 O3 Mg1 122.9(7)
C32 O3 Mg1 120.52(17)
C35' O3 Mg1 130.4(7)
O1 C1 C6 120.9(2)
O1 C1 C2 121.0(2)
C6 C1 C2 118.1(2)
C3 C2 C1 117.3(2)
C3 C2 C22 122.3(2)
C1 C2 C22 120.4(2)
C2 C3 C4 125.6(2)
C2 C3 H3 117.2
C4 C3 H3 117.2
C5 C4 C3 116.6(2)
C5 C4 C21 122.1(3)
C3 C4 C21 121.4(2)
C4 C5 C6 122.2(2)
C4 C5 H5 118.9
C6 C5 H5 118.9
C5 C6 C1 120.2(2)
C5 C6 C7 115.6(2)
C1 C6 C7 124.2(2)
N1 C7 C6 128.8(2)
N1 C7 H7 115.6
C6 C7 H7 115.6
C9 C8 C13 119.8(2)
C9 C8 N1 118.5(2)
C13 C8 N1 121.6(2)
C10 C9 C8 120.8(2)
C10 C9 H9 119.6
C8 C9 H9 119.6
C11 C10 C9 120.0(3)
C11 C10 H10 120.0
C9 C10 H10 120.0
C10 C11 C12 119.8(2)
C10 C11 H11 120.1
C12 C11 H11 120.1
C11 C12 C13 121.8(2)
C11 C12 H12 119.1
C13 C12 H12 119.1
C12 C13 C8 117.8(2)
C12 C13 C14 119.3(2)
C8 C13 C14 122.8(2)
C19 C14 C15 118.0(3)
C19 C14 C13 122.5(2)
C15 C14 C13 119.4(2)
C16 C15 C14 121.6(3)
C16 C15 H15 119.2
C14 C15 H15 119.2
C17 C16 C15 118.2(3)
C17 C16 H16 120.9
C15 C16 H16 120.9
C16 C17 C18 122.1(3)
C16 C17 H17 119.0
C18 C17 H17 119.0
C17 C18 C19 119.1(3)
C17 C18 H18 120.5
C19 C18 H18 120.5
O2 C19 C18 123.7(3)
O2 C19 C14 115.3(2)
C18 C19 C14 121.0(3)
O2 C20 H20A 109.5
O2 C20 H20B 109.5
H20A C20 H20B 109.5
O2 C20 H20C 109.5
H20A C20 H20C 109.5
H20B C20 H20C 109.5
C4 C21 H21A 109.5
C4 C21 H21B 109.5
H21A C21 H21B 109.5
C4 C21 H21C 109.5
H21A C21 H21C 109.5
H21B C21 H21C 109.5
C2 C22 C23 111.3(2)
C2 C22 C24 110.1(2)
C23 C22 C24 108.7(3)
C2 C22 C25 111.9(2)
C23 C22 C25 106.8(3)
C24 C22 C25 107.9(2)
C22 C23 H23A 109.5
C22 C23 H23B 109.5
H23A C23 H23B 109.5
C22 C23 H23C 109.5
H23A C23 H23C 109.5
H23B C23 H23C 109.5
C22 C24 H24A 109.5
C22 C24 H24B 109.5
H24A C24 H24B 109.5
C22 C24 H24C 109.5
H24A C24 H24C 109.5
H24B C24 H24C 109.5
C22 C25 H25A 109.5
C22 C25 H25B 109.5
H25A C25 H25B 109.5
C22 C25 H25C 109.5
H25A C25 H25C 109.5
H25B C25 H25C 109.5
Si1 C26 H26A 109.5
Si1 C26 H26B 109.5
H26A C26 H26B 109.5
Si1 C26 H26C 109.5
H26A C26 H26C 109.5
H26B C26 H26C 109.5
Si1 C27 H27A 109.5
Si1 C27 H27B 109.5
H27A C27 H27B 109.5
Si1 C27 H27C 109.5
H27A C27 H27C 109.5
H27B C27 H27C 109.5
Si1 C28 H28A 109.5
Si1 C28 H28B 109.5
H28A C28 H28B 109.5
Si1 C28 H28C 109.5
H28A C28 H28C 109.5
H28B C28 H28C 109.5
Si2 C29 H29A 109.5
Si2 C29 H29B 109.5
H29A C29 H29B 109.5
Si2 C29 H29C 109.5
H29A C29 H29C 109.5
H29B C29 H29C 109.5
Si2 C30 H30A 109.5
Si2 C30 H30B 109.5
H30A C30 H30B 109.5
Si2 C30 H30C 109.5
H30A C30 H30C 109.5
H30B C30 H30C 109.5
Si2 C31 H31A 109.5
Si2 C31 H31B 109.5
H31A C31 H31B 109.5
Si2 C31 H31C 109.5
H31A C31 H31C 109.5
H31B C31 H31C 109.5
C33' C32 O3 120.8(10)
C33' C32 C33 18.2(14)
O3 C32 C33 104.0(4)
C33' C32 H32A 107.5
O3 C32 H32A 110.9
C33 C32 H32A 111.0
C33' C32 H32B 96.5
O3 C32 H32B 110.9
C33 C32 H32B 110.9
H32A C32 H32B 109.0
C33' C32 H32C 107.5
O3 C32 H32C 106.4
C33 C32 H32C 108.9
H32A C32 H32C 6.2
H32B C32 H32C 115.0
C33' C32 H32D 105.8
O3 C32 H32D 107.2
C33 C32 H32D 120.6
H32A C32 H32D 103.0
H32B C32 H32D 9.7
H32C C32 H32D 108.7
C32 C33 C34 105.0(6)
C32 C33 H33A 110.7
C34 C33 H33A 110.7
C32 C33 H33B 110.7
C34 C33 H33B 110.7
H33A C33 H33B 108.8
C35 C34 C33 102.2(11)
C35 C34 H34A 111.3
C33 C34 H34A 111.3
C35 C34 H34B 111.3
C33 C34 H34B 111.3
H34A C34 H34B 109.2
O3 C35 C34 107.5(14)
O3 C35 H35A 110.2
C34 C35 H35A 110.2
O3 C35 H35B 110.2
C34 C35 H35B 110.2
H35A C35 H35B 108.5
C32 C33' C34' 97.7(19)
C32 C33' H33C 112.2
C34' C33' H33C 112.2
C32 C33' H33D 112.2
C34' C33' H33D 112.2
H33C C33' H33D 109.8
C35' C34' C33' 107.8(19)
C35' C34' H34C 110.1
C33' C34' H34C 110.1
C35' C34' H34D 110.1
C33' C34' H34D 110.1
H34C C34' H34D 108.5
O3 C35' C34' 97.9(14)
O3 C35' H35C 112.2
C34' C35' H35C 112.2
O3 C35' H35D 112.2
C34' C35' H35D 112.2
H35C C35' H35D 109.8

loop_
_geom_bond_atom_site_label_1
_geom_bond_atom_site_label_2
_geom_bond_distance
Mg1 O1 1.9109(17)
Mg1 N2 1.987(2)
Mg1 O3 2.025(2)
Mg1 N1 2.097(2)
Si1 N2 1.702(2)
Si1 C26 1.860(3)
Si1 C27 1.867(4)
Si1 C28 1.878(3)
Si2 N2 1.693(2)
Si2 C30 1.872(3)
Si2 C31 1.870(3)
Si2 C29 1.880(4)
N1 C7 1.287(3)
N1 C8 1.436(3)
O1 C1 1.302(3)
O2 C19 1.374(3)
O2 C20 1.427(3)
O3 C35 1.39(2)
O3 C32 1.445(4)
O3 C35' 1.51(2)
C1 C6 1.422(3)
C1 C2 1.438(3)
C2 C3 1.377(4)
C2 C22 1.533(4)
C3 C4 1.392(4)
C3 H3 0.9300
C4 C5 1.367(3)
C4 C21 1.510(4)
C5 C6 1.404(3)
C5 H5 0.9300
C6 C7 1.434(3)
C7 H7 0.9300
C8 C9 1.381(3)
C8 C13 1.402(3)
C9 C10 1.376(3)
C9 H9 0.9300
C10 C11 1.361(4)
C10 H10 0.9300
C11 C12 1.378(4)
C11 H11 0.9300
C12 C13 1.384(3)
C12 H12 0.9300
C13 C14 1.488(3)
C14 C19 1.393(4)
C14 C15 1.395(4)
C15 C16 1.380(4)
C15 H15 0.9300
C16 C17 1.373(5)
C16 H16 0.9300
C17 C18 1.374(5)
C17 H17 0.9300
C18 C19 1.376(4)
C18 H18 0.9300
C20 H20A 0.9600
C20 H20B 0.9600
C20 H20C 0.9600
C21 H21A 0.9600
C21 H21B 0.9600
C21 H21C 0.9600
C22 C23 1.532(4)
C22 C24 1.531(4)
C22 C25 1.536(4)
C23 H23A 0.9600
C23 H23B 0.9600
C23 H23C 0.9600
C24 H24A 0.9600
C24 H24B 0.9600
C24 H24C 0.9600
C25 H25A 0.9600
C25 H25B 0.9600
C25 H25C 0.9600
C26 H26A 0.9600
C26 H26B 0.9600
C26 H26C 0.9600
C27 H27A 0.9600
C27 H27B 0.9600
C27 H27C 0.9600
C28 H28A 0.9600
C28 H28B 0.9600
C28 H28C 0.9600
C29 H29A 0.9600
C29 H29B 0.9600
C29 H29C 0.9600
C30 H30A 0.9600
C30 H30B 0.9600
C30 H30C 0.9600
C31 H31A 0.9600
C31 H31B 0.9600
C31 H31C 0.9600
C32 C33' 1.30(4)
C32 C33 1.518(8)
C32 H32A 0.9700
C32 H32B 0.9700
C32 H32C 0.9674
C32 H32D 0.9615
C33 C34 1.563(10)
C33 H33A 0.9700
C33 H33B 0.9700
C34 C35 1.503(14)
C34 H34A 0.9700
C34 H34B 0.9700
C35 H35A 0.9700
C35 H35B 0.9700
C33' C34' 1.608(17)
C33' H33C 0.9700
C33' H33D 0.9700
C34' C35' 1.520(16)
C34' H34C 0.9700
C34' H34D 0.9700
C35' H35C 0.9700
C35' H35D 0.9700

loop_
_geom_torsion_atom_site_label_1
_geom_torsion_atom_site_label_2
_geom_torsion_atom_site_label_3
_geom_torsion_atom_site_label_4
_geom_torsion
O1 Mg1 N1 C7 0.26(19)
N2 Mg1 N1 C7 129.96(18)
O3 Mg1 N1 C7 -97.26(19)
O1 Mg1 N1 C8 -167.93(17)
N2 Mg1 N1 C8 -38.24(19)
O3 Mg1 N1 C8 94.54(17)
C30 Si2 N2 Si1 102.9(2)
C31 Si2 N2 Si1 -138.17(18)
C29 Si2 N2 Si1 -17.3(2)
C30 Si2 N2 Mg1 -68.13(17)
C31 Si2 N2 Mg1 50.76(18)
C29 Si2 N2 Mg1 171.59(16)
C26 Si1 N2 Si2 -179.99(17)
C27 Si1 N2 Si2 62.8(2)
C28 Si1 N2 Si2 -59.9(2)
C26 Si1 N2 Mg1 -9.4(2)
C27 Si1 N2 Mg1 -126.59(18)
C28 Si1 N2 Mg1 110.68(18)
O1 Mg1 N2 Si2 5.23(17)
O3 Mg1 N2 Si2 123.08(12)
N1 Mg1 N2 Si2 -106.96(12)
O1 Mg1 N2 Si1 -166.31(11)
O3 Mg1 N2 Si1 -48.46(16)
N1 Mg1 N2 Si1 81.50(15)
N2 Mg1 O1 C1 -138.2(2)
O3 Mg1 O1 C1 95.8(2)
N1 Mg1 O1 C1 -12.8(2)
O1 Mg1 O3 C35 110.3(12)
N2 Mg1 O3 C35 -21.9(12)
N1 Mg1 O3 C35 -156.7(12)
O1 Mg1 O3 C32 -49.6(2)
N2 Mg1 O3 C32 178.13(19)
N1 Mg1 O3 C32 43.4(2)
O1 Mg1 O3 C35' 100.5(12)
N2 Mg1 O3 C35' -31.8(12)
N1 Mg1 O3 C35' -166.5(12)
Mg1 O1 C1 C6 15.4(4)
Mg1 O1 C1 C2 -165.16(18)
O1 C1 C2 C3 -178.1(2)
C6 C1 C2 C3 1.3(3)
O1 C1 C2 C22 1.9(4)
C6 C1 C2 C22 -178.7(2)
C1 C2 C3 C4 -0.4(4)
C22 C2 C3 C4 179.7(3)
C2 C3 C4 C5 0.3(4)
C2 C3 C4 C21 180.0(3)
C3 C4 C5 C6 -1.3(4)
C21 C4 C5 C6 179.1(3)
C4 C5 C6 C1 2.3(4)
C4 C5 C6 C7 -177.4(2)
O1 C1 C6 C5 177.2(2)
C2 C1 C6 C5 -2.2(4)
O1 C1 C6 C7 -3.1(4)
C2 C1 C6 C7 177.4(2)
C8 N1 C7 C6 178.0(2)
Mg1 N1 C7 C6 9.2(3)
C5 C6 C7 N1 170.0(2)
C1 C6 C7 N1 -9.7(4)
C7 N1 C8 C9 -90.8(3)
Mg1 N1 C8 C9 77.9(3)
C7 N1 C8 C13 93.2(3)
Mg1 N1 C8 C13 -98.0(2)
C13 C8 C9 C10 -0.5(4)
N1 C8 C9 C10 -176.5(2)
C8 C9 C10 C11 0.0(4)
C9 C10 C11 C12 0.1(4)
C10 C11 C12 C13 0.3(4)
C11 C12 C13 C8 -0.8(4)
C11 C12 C13 C14 176.0(3)
C9 C8 C13 C12 0.9(3)
N1 C8 C13 C12 176.8(2)
C9 C8 C13 C14 -175.8(2)
N1 C8 C13 C14 0.1(3)
C12 C13 C14 C19 108.8(3)
C8 C13 C14 C19 -74.6(3)
C12 C13 C14 C15 -67.6(3)
C8 C13 C14 C15 109.0(3)
C19 C14 C15 C16 1.9(4)
C13 C14 C15 C16 178.5(2)
C14 C15 C16 C17 -0.5(4)
C15 C16 C17 C18 -0.7(5)
C16 C17 C18 C19 0.4(5)
C20 O2 C19 C18 -3.6(4)
C20 O2 C19 C14 178.5(2)
C17 C18 C19 O2 -176.7(3)
C17 C18 C19 C14 1.1(4)
C15 C14 C19 O2 175.8(2)
C13 C14 C19 O2 -0.7(3)
C15 C14 C19 C18 -2.2(4)
C13 C14 C19 C18 -178.6(2)
C3 C2 C22 C23 -124.1(3)
C1 C2 C22 C23 56.0(3)
C3 C2 C22 C24 115.3(3)
C1 C2 C22 C24 -64.6(3)
C3 C2 C22 C25 -4.7(4)
C1 C2 C22 C25 175.3(3)
C35 O3 C32 C33' 13(3)
C35' O3 C32 C33' 18(3)
Mg1 O3 C32 C33' 175(3)
C35 O3 C32 C33 5.5(13)
C35' O3 C32 C33 10.2(10)
Mg1 O3 C32 C33 167.2(4)
C33' C32 C33 C34 -179(8)
O3 C32 C33 C34 -20.3(8)
C32 C33 C34 C35 27.0(14)
C32 O3 C35 C34 12.4(19)
C35' O3 C35 C34 -12(9)
Mg1 O3 C35 C34 -148.7(10)
C33 C34 C35 O3 -24.1(18)
O3 C32 C33' C34' 4(3)
C33 C32 C33' C34' 28(5)
C32 C33' C34' C35' -24(3)
C35 O3 C35' C34' 127(11)
C32 O3 C35' C34' -29.9(14)
Mg1 O3 C35' C34' 176.3(6)
C33' C34' C35' O3 34(2)

loop_
_platon_squeeze_void_nr
_platon_squeeze_void_average_x
_platon_squeeze_void_average_y
_platon_squeeze_void_average_z
_platon_squeeze_void_volume
_platon_squeeze_void_count_electrons
_platon_squeeze_void_content
1 0.000 0.000 0.000 288 42 ' '
2 0.000 0.500 0.000 17 0 ' '
3 0.307 0.375 0.634 35 0 ' '
4 0.693 0.625 0.366 35 0 ' '
